data_2224373
loop_
_publ_author_name
'Wu, Fang-Hui'
'Lu, Lude'
'Duan, Taike'
'Zhang, Qian-Feng'

_publ_section_title
;
 Bis(\h^2^-ethylene)[azanidediylbis(diisopropylphosphine
 selenide)-\k^2^<i>Se</i>,<i>Se</i>']iridium(III)
;
_journal_coeditor_code NG2681
_journal_issue 12
_journal_name_full 'Acta Crystallographica Section E'
_journal_page_first m1696
_journal_paper_doi 10.1107/S1600536809050156
_journal_volume 65
_journal_year 2009
_chemical_formula_iupac '[Ir (C2 H4)2 (C12 H28 N P2 Se2)]'
_chemical_formula_moiety 'C16 H36 Ir N P2 Se2'
_chemical_formula_sum 'C16 H36 Ir N P2 Se2'
_chemical_formula_weight 654.52
_chemical_name_systematic
;
Bis(\h^2^-ethylene)[azanidediylbis(diisopropylphosphine selenide)-
\k^2^<i>Se</i>,<i>Se</i>']iridium(III)
;
_space_group_IT_number 2
_symmetry_cell_setting triclinic
_symmetry_space_group_name_Hall '-P 1'
_symmetry_space_group_name_H-M 'P -1'
_atom_sites_solution_hydrogens geom
_atom_sites_solution_primary direct
_atom_sites_solution_secondary difmap
_audit_creation_method SHELXL-97
_cell_angle_alpha 98.5110(10)
_cell_angle_beta 96.0550(10)
_cell_angle_gamma 107.2730(10)
_cell_formula_units_Z 2
_cell_length_a 9.69650(10)
_cell_length_b 10.39620(10)
_cell_length_c 12.06200(10)
_cell_measurement_reflns_used 6523
_cell_measurement_temperature 296(2)
_cell_measurement_theta_max 26.79
_cell_measurement_theta_min 2.45
_cell_volume 1133.84(2)
_computing_cell_refinement 'SAINT (Bruker, 1998)'
_computing_data_collection 'SMART (Bruker, 1998)'
_computing_data_reduction 'SAINT (Bruker, 1998)'
_computing_molecular_graphics 'SHELXTL (Sheldrick, 2008)'
_computing_publication_material 'SHELXTL (Sheldrick, 2008)'
_computing_structure_refinement 'SHELXL97 (Sheldrick, 2008)'
_computing_structure_solution 'SHELXS97 (Sheldrick, 2008)'
_diffrn_ambient_temperature 296(2)
_diffrn_measured_fraction_theta_full 0.993
_diffrn_measured_fraction_theta_max 0.993
_diffrn_measurement_device_type 'Bruker SMART CCD area-detector'
_diffrn_measurement_method 'phi and omega scans'
_diffrn_radiation_monochromator graphite
_diffrn_radiation_source 'fine-focus sealed tube'
_diffrn_radiation_type MoK\a
_diffrn_radiation_wavelength 0.71073
_diffrn_reflns_av_R_equivalents 0.0235
_diffrn_reflns_av_sigmaI/netI 0.0276
_diffrn_reflns_limit_h_max 11
_diffrn_reflns_limit_h_min -12
_diffrn_reflns_limit_k_max 13
_diffrn_reflns_limit_k_min -12
_diffrn_reflns_limit_l_max 15
_diffrn_reflns_limit_l_min -15
_diffrn_reflns_number 15331
_diffrn_reflns_theta_full 27.49
_diffrn_reflns_theta_max 27.49
_diffrn_reflns_theta_min 2.09
_exptl_absorpt_coefficient_mu 9.237
_exptl_absorpt_correction_T_max 0.3196
_exptl_absorpt_correction_T_min 0.1681
_exptl_absorpt_correction_type multi-scan
_exptl_absorpt_process_details '(SADABS; Sheldrick, 1996)'
_exptl_crystal_colour orange
_exptl_crystal_density_diffrn 1.917
_exptl_crystal_density_method 'not measured'
_exptl_crystal_description prism
_exptl_crystal_F_000 628
_exptl_crystal_size_max 0.30
_exptl_crystal_size_mid 0.21
_exptl_crystal_size_min 0.16
_refine_diff_density_max 1.391
_refine_diff_density_min -1.033
_refine_ls_extinction_method none
_refine_ls_goodness_of_fit_ref 1.034
_refine_ls_hydrogen_treatment constr
_refine_ls_matrix_type full
_refine_ls_number_parameters 207
_refine_ls_number_reflns 5170
_refine_ls_number_restraints 0
_refine_ls_restrained_S_all 1.034
_refine_ls_R_factor_all 0.0350
_refine_ls_R_factor_gt 0.0281
_refine_ls_shift/su_max 0.000
_refine_ls_shift/su_mean 0.000
_refine_ls_structure_factor_coef Fsqd
_refine_ls_weighting_details 'calc w=1/[\s^2^(Fo^2^)+(0.0339P)^2^+0.9430P] where P=(Fo^2^+2Fc^2^)/3'
_refine_ls_weighting_scheme calc
_refine_ls_wR_factor_gt 0.0642
_refine_ls_wR_factor_ref 0.0669
_reflns_number_gt 4505
_reflns_number_total 5170
_reflns_threshold_expression I>2sigma(I)
_cod_data_source_file ng2681.cif
_cod_data_source_block I
_cod_depositor_comments
;
The following automatic conversions were performed:
'_symmetry_cell_setting' value 'Triclinic' changed to 'triclinic'
according to '/home/saulius/struct/CIF-dictionaries/cif_core.dic'
dictionary named 'cif_core.dic' version 2.4.1 from 2010-06-29.

Automatic conversion script
Id: cif_fix_enum 1527 2010-12-29 10:47:43Z saulius 

The following automatic conversions were performed:

'_symmetry_cell_setting' value 'Triclinic' changed to 'triclinic'
according to /home/saulius/struct/CIF-dictionaries/cif_core.dic
dictionary named 'cif_core.dic' version 2.4.1 from 2010-06-29.

Automatic conversion script
Id: cif_fix_values 1715 2011-07-08 13:25:40Z adriana 
;
_cod_database_code 2224373
_cod_database_fobs_code 2224373

loop_
_symmetry_equiv_pos_as_xyz
'x, y, z'
'-x, -y, -z'

loop_
_atom_site_type_symbol
_atom_site_label
_atom_site_fract_x
_atom_site_fract_y
_atom_site_fract_z
_atom_site_U_iso_or_equiv
_atom_site_adp_type
_atom_site_calc_flag
_atom_site_refinement_flags
_atom_site_occupancy
_atom_site_disorder_assembly
_atom_site_disorder_group
Ir Ir1 0.183001(17) 0.291467(16) 0.217100(14) 0.03765(6) Uani d . 1 . .
Se Se1 0.07448(5) 0.45184(4) 0.31713(4) 0.04549(12) Uani d . 1 . .
Se Se2 0.39296(5) 0.45760(5) 0.16421(5) 0.04878(12) Uani d . 1 . .
P P1 0.24433(11) 0.65130(11) 0.37985(9) 0.0347(2) Uani d . 1 . .
P P2 0.35610(11) 0.65739(11) 0.16970(9) 0.0356(2) Uani d . 1 . .
N N1 0.3238(4) 0.7270(3) 0.2873(3) 0.0398(8) Uani d . 1 . .
C C1 0.3029(7) 0.1529(6) 0.1735(6) 0.0703(16) Uani d . 1 . .
H H1A 0.3089 0.2106 0.2419 0.084 Uiso calc R 1 . .
H H1B 0.3632 0.0982 0.1679 0.084 Uiso calc R 1 . .
C C2 0.2036(7) 0.1485(6) 0.0795(5) 0.0737(18) Uani d . 1 . .
H H2A 0.1433 0.2033 0.0852 0.088 Uiso calc R 1 . .
H H2B 0.1976 0.0909 0.0112 0.088 Uiso calc R 1 . .
C C3 0.0789(7) 0.1508(6) 0.3164(6) 0.0790(19) Uani d . 1 . .
H H3A 0.1740 0.2104 0.3255 0.095 Uiso calc R 1 . .
H H3B 0.0517 0.0953 0.3694 0.095 Uiso calc R 1 . .
C C4 -0.0233(6) 0.1446(6) 0.2229(6) 0.0764(19) Uani d . 1 . .
H H4A 0.0039 0.2000 0.1699 0.092 Uiso calc R 1 . .
H H4B -0.1184 0.0850 0.2138 0.092 Uiso calc R 1 . .
C C11 0.1481(5) 0.7590(5) 0.4494(4) 0.0475(11) Uani d . 1 . .
H H11A 0.1057 0.7149 0.5098 0.057 Uiso calc R 1 . .
C C12 0.0227(6) 0.7685(6) 0.3672(5) 0.0652(15) Uani d . 1 . .
H H12A -0.0331 0.8161 0.4079 0.098 Uiso calc R 1 . .
H H12B -0.0393 0.6778 0.3319 0.098 Uiso calc R 1 . .
H H12C 0.0613 0.8175 0.3100 0.098 Uiso calc R 1 . .
C C13 0.2494(7) 0.9012(6) 0.5043(6) 0.086(2) Uani d . 1 . .
H H13A 0.3119 0.9376 0.4521 0.129 Uiso calc R 1 . .
H H13B 0.3080 0.8959 0.5717 0.129 Uiso calc R 1 . .
H H13C 0.1924 0.9601 0.5237 0.129 Uiso calc R 1 . .
C C14 0.3761(5) 0.6209(5) 0.4850(4) 0.0490(11) Uani d . 1 . .
H H14A 0.4022 0.5431 0.4475 0.059 Uiso calc R 1 . .
C C15 0.5195(6) 0.7394(7) 0.5211(6) 0.080(2) Uani d . 1 . .
H H15A 0.5045 0.8113 0.5733 0.121 Uiso calc R 1 . .
H H15B 0.5513 0.7739 0.4554 0.121 Uiso calc R 1 . .
H H15C 0.5927 0.7074 0.5571 0.121 Uiso calc R 1 . .
C C16 0.3095(7) 0.5757(8) 0.5874(5) 0.084(2) Uani d . 1 . .
H H16A 0.3764 0.5451 0.6329 0.126 Uiso calc R 1 . .
H H16B 0.2194 0.5020 0.5619 0.126 Uiso calc R 1 . .
H H16C 0.2909 0.6515 0.6319 0.126 Uiso calc R 1 . .
C C21 0.5261(5) 0.7694(5) 0.1388(4) 0.0465(11) Uani d . 1 . .
H H21A 0.5384 0.7316 0.0624 0.056 Uiso calc R 1 . .
C C22 0.6584(5) 0.7730(6) 0.2205(5) 0.0679(16) Uani d . 1 . .
H H22A 0.7462 0.8198 0.1941 0.102 Uiso calc R 1 . .
H H22B 0.6563 0.6809 0.2245 0.102 Uiso calc R 1 . .
H H22C 0.6560 0.8204 0.2946 0.102 Uiso calc R 1 . .
C C23 0.5204(7) 0.9147(6) 0.1376(7) 0.085(2) Uani d . 1 . .
H H23A 0.4863 0.9469 0.2049 0.128 Uiso calc R 1 . .
H H23B 0.4548 0.9139 0.0719 0.128 Uiso calc R 1 . .
H H23C 0.6164 0.9746 0.1354 0.128 Uiso calc R 1 . .
C C24 0.2058(5) 0.6298(5) 0.0541(4) 0.0510(12) Uani d . 1 . .
H H24A 0.1274 0.5496 0.0641 0.061 Uiso calc R 1 . .
C C25 0.1402(7) 0.7457(7) 0.0570(6) 0.0793(18) Uani d . 1 . .
H H25A 0.2084 0.8238 0.0375 0.119 Uiso calc R 1 . .
H H25B 0.1196 0.7703 0.1319 0.119 Uiso calc R 1 . .
H H25C 0.0513 0.7164 0.0035 0.119 Uiso calc R 1 . .
C C26 0.2453(7) 0.5916(9) -0.0620(5) 0.092(2) Uani d . 1 . .
H H26A 0.1588 0.5617 -0.1182 0.138 Uiso calc R 1 . .
H H26B 0.2874 0.5190 -0.0616 0.138 Uiso calc R 1 . .
H H26C 0.3148 0.6702 -0.0798 0.138 Uiso calc R 1 . .

loop_
_atom_site_aniso_label
_atom_site_aniso_U_11
_atom_site_aniso_U_22
_atom_site_aniso_U_33
_atom_site_aniso_U_12
_atom_site_aniso_U_13
_atom_site_aniso_U_23
Ir1 0.03986(10) 0.03282(9) 0.03745(10) 0.00918(7) 0.00462(7) 0.00396(6)
Se1 0.0369(2) 0.0379(2) 0.0589(3) 0.00759(18) 0.0148(2) 0.0044(2)
Se2 0.0454(2) 0.0417(2) 0.0647(3) 0.01693(19) 0.0215(2) 0.0117(2)
P1 0.0354(5) 0.0349(5) 0.0337(6) 0.0103(4) 0.0063(4) 0.0076(4)
P2 0.0335(5) 0.0390(6) 0.0348(6) 0.0110(4) 0.0058(4) 0.0090(4)
N1 0.046(2) 0.0352(19) 0.037(2) 0.0096(16) 0.0086(16) 0.0081(15)
C1 0.087(4) 0.050(3) 0.081(4) 0.038(3) 0.023(4) -0.007(3)
C2 0.083(4) 0.057(3) 0.069(4) 0.017(3) 0.021(3) -0.025(3)
C3 0.090(4) 0.057(3) 0.100(5) 0.015(3) 0.043(4) 0.045(4)
C4 0.067(4) 0.049(3) 0.091(5) -0.019(3) 0.030(3) 0.007(3)
C11 0.059(3) 0.043(2) 0.046(3) 0.019(2) 0.020(2) 0.010(2)
C12 0.071(3) 0.060(3) 0.080(4) 0.039(3) 0.021(3) 0.018(3)
C13 0.097(5) 0.054(3) 0.092(5) 0.016(3) 0.021(4) -0.019(3)
C14 0.042(2) 0.064(3) 0.042(3) 0.018(2) 0.002(2) 0.015(2)
C15 0.055(3) 0.096(5) 0.066(4) -0.004(3) -0.014(3) 0.018(3)
C16 0.074(4) 0.129(6) 0.064(4) 0.035(4) 0.015(3) 0.056(4)
C21 0.044(2) 0.051(3) 0.047(3) 0.012(2) 0.018(2) 0.015(2)
C22 0.041(3) 0.068(4) 0.082(4) -0.002(2) 0.009(3) 0.015(3)
C23 0.074(4) 0.055(4) 0.135(6) 0.013(3) 0.039(4) 0.042(4)
C24 0.045(2) 0.067(3) 0.040(3) 0.020(2) 0.000(2) 0.006(2)
C25 0.082(4) 0.095(5) 0.072(4) 0.051(4) -0.006(3) 0.013(4)
C26 0.077(4) 0.157(7) 0.042(3) 0.056(5) -0.006(3) -0.005(4)

loop_
_atom_type_symbol
_atom_type_description
_atom_type_scat_dispersion_real
_atom_type_scat_dispersion_imag
_atom_type_scat_source
C C 0.0033 0.0016 'International Tables Vol C Tables 4.2.6.8 and 6.1.1.4'
H H 0.0000 0.0000 'International Tables Vol C Tables 4.2.6.8 and 6.1.1.4'
N N 0.0061 0.0033 'International Tables Vol C Tables 4.2.6.8 and 6.1.1.4'
P P 0.1023 0.0942 'International Tables Vol C Tables 4.2.6.8 and 6.1.1.4'
Se Se -0.0929 2.2259 'International Tables Vol C Tables 4.2.6.8 and 6.1.1.4'
Ir Ir -1.4442 7.9887 'International Tables Vol C Tables 4.2.6.8 and 6.1.1.4'

loop_
_geom_angle_atom_site_label_1
_geom_angle_atom_site_label_2
_geom_angle_atom_site_label_3
_geom_angle_site_symmetry_1
_geom_angle_site_symmetry_3
_geom_angle
_geom_angle_publ_flag
C3 Ir1 C2 . . 98.6(3) ?
C3 Ir1 C4 . . 38.4(2) ?
C2 Ir1 C4 . . 86.8(2) ?
C3 Ir1 C1 . . 86.0(2) ?
C2 Ir1 C1 . . 38.1(2) ?
C4 Ir1 C1 . . 98.9(2) ?
C3 Ir1 Se2 . . 154.8(2) ?
C2 Ir1 Se2 . . 86.18(16) ?
C4 Ir1 Se2 . . 166.4(2) ?
C1 Ir1 Se2 . . 82.61(16) ?
C3 Ir1 Se1 . . 86.27(17) ?
C2 Ir1 Se1 . . 156.23(19) ?
C4 Ir1 Se1 . . 82.66(17) ?
C1 Ir1 Se1 . . 165.18(18) ?
Se2 Ir1 Se1 . . 99.332(16) ?
P1 Se1 Ir1 . . 109.29(3) ?
P2 Se2 Ir1 . . 110.38(3) ?
N1 P1 C11 . . 108.1(2) ?
N1 P1 C14 . . 111.3(2) ?
C11 P1 C14 . . 110.2(2) ?
N1 P1 Se1 . . 116.89(14) ?
C11 P1 Se1 . . 104.32(16) ?
C14 P1 Se1 . . 105.85(17) ?
N1 P2 C21 . . 108.2(2) ?
N1 P2 C24 . . 111.2(2) ?
C21 P2 C24 . . 110.3(2) ?
N1 P2 Se2 . . 116.88(13) ?
C21 P2 Se2 . . 104.26(16) ?
C24 P2 Se2 . . 105.67(17) ?
P1 N1 P2 . . 127.3(2) ?
C2 C1 Ir1 . . 70.2(3) ?
C2 C1 H1A . . 120.0 ?
Ir1 C1 H1A . . 49.8 ?
C2 C1 H1B . . 120.0 ?
Ir1 C1 H1B . . 169.8 ?
H1A C1 H1B . . 120.0 ?
C1 C2 Ir1 . . 71.7(3) ?
C1 C2 H2A . . 120.0 ?
Ir1 C2 H2A . . 48.3 ?
C1 C2 H2B . . 120.0 ?
Ir1 C2 H2B . . 168.3 ?
H2A C2 H2B . . 120.0 ?
C4 C3 Ir1 . . 71.7(3) ?
C4 C3 H3A . . 120.0 ?
Ir1 C3 H3A . . 48.3 ?
C4 C3 H3B . . 120.0 ?
Ir1 C3 H3B . . 168.3 ?
H3A C3 H3B . . 120.0 ?
C3 C4 Ir1 . . 69.9(3) ?
C3 C4 H4A . . 120.0 ?
Ir1 C4 H4A . . 50.1 ?
C3 C4 H4B . . 120.0 ?
Ir1 C4 H4B . . 170.1 ?
H4A C4 H4B . . 120.0 ?
C13 C11 C12 . . 110.4(5) ?
C13 C11 P1 . . 112.6(4) ?
C12 C11 P1 . . 111.3(3) ?
C13 C11 H11A . . 107.5 ?
C12 C11 H11A . . 107.5 ?
P1 C11 H11A . . 107.5 ?
C11 C12 H12A . . 109.5 ?
C11 C12 H12B . . 109.5 ?
H12A C12 H12B . . 109.5 ?
C11 C12 H12C . . 109.5 ?
H12A C12 H12C . . 109.5 ?
H12B C12 H12C . . 109.5 ?
C11 C13 H13A . . 109.5 ?
C11 C13 H13B . . 109.5 ?
H13A C13 H13B . . 109.5 ?
C11 C13 H13C . . 109.5 ?
H13A C13 H13C . . 109.5 ?
H13B C13 H13C . . 109.5 ?
C16 C14 C15 . . 111.5(5) ?
C16 C14 P1 . . 112.6(4) ?
C15 C14 P1 . . 114.1(4) ?
C16 C14 H14A . . 105.9 ?
C15 C14 H14A . . 105.9 ?
P1 C14 H14A . . 105.9 ?
C14 C15 H15A . . 109.5 ?
C14 C15 H15B . . 109.5 ?
H15A C15 H15B . . 109.5 ?
C14 C15 H15C . . 109.5 ?
H15A C15 H15C . . 109.5 ?
H15B C15 H15C . . 109.5 ?
C14 C16 H16A . . 109.5 ?
C14 C16 H16B . . 109.5 ?
H16A C16 H16B . . 109.5 ?
C14 C16 H16C . . 109.5 ?
H16A C16 H16C . . 109.5 ?
H16B C16 H16C . . 109.5 ?
C22 C21 C23 . . 110.5(5) ?
C22 C21 P2 . . 112.0(3) ?
C23 C21 P2 . . 111.8(3) ?
C22 C21 H21A . . 107.4 ?
C23 C21 H21A . . 107.4 ?
P2 C21 H21A . . 107.4 ?
C21 C22 H22A . . 109.5 ?
C21 C22 H22B . . 109.5 ?
H22A C22 H22B . . 109.5 ?
C21 C22 H22C . . 109.5 ?
H22A C22 H22C . . 109.5 ?
H22B C22 H22C . . 109.5 ?
C21 C23 H23A . . 109.5 ?
C21 C23 H23B . . 109.5 ?
H23A C23 H23B . . 109.5 ?
C21 C23 H23C . . 109.5 ?
H23A C23 H23C . . 109.5 ?
H23B C23 H23C . . 109.5 ?
C26 C24 C25 . . 111.0(5) ?
C26 C24 P2 . . 112.6(4) ?
C25 C24 P2 . . 114.7(4) ?
C26 C24 H24A . . 105.9 ?
C25 C24 H24A . . 105.9 ?
P2 C24 H24A . . 105.9 ?
C24 C25 H25A . . 109.5 ?
C24 C25 H25B . . 109.5 ?
H25A C25 H25B . . 109.5 ?
C24 C25 H25C . . 109.5 ?
H25A C25 H25C . . 109.5 ?
H25B C25 H25C . . 109.5 ?
C24 C26 H26A . . 109.5 ?
C24 C26 H26B . . 109.5 ?
H26A C26 H26B . . 109.5 ?
C24 C26 H26C . . 109.5 ?
H26A C26 H26C . . 109.5 ?
H26B C26 H26C . . 109.5 ?

loop_
_geom_bond_atom_site_label_1
_geom_bond_atom_site_label_2
_geom_bond_site_symmetry_2
_geom_bond_distance
_geom_bond_publ_flag
Ir1 C3 . 2.119(5) ?
Ir1 C2 . 2.125(5) ?
Ir1 C4 . 2.141(5) ?
Ir1 C1 . 2.145(5) ?
Ir1 Se2 . 2.4590(5) ?
Ir1 Se1 . 2.4611(5) ?
Se1 P1 . 2.1975(11) ?
Se2 P2 . 2.2026(12) ?
P1 N1 . 1.595(3) ?
P1 C11 . 1.826(5) ?
P1 C14 . 1.832(5) ?
P2 N1 . 1.599(4) ?
P2 C21 . 1.825(4) ?
P2 C24 . 1.832(5) ?
C1 C2 . 1.394(9) ?
C1 H1A . 0.9300 ?
C1 H1B . 0.9300 ?
C2 H2A . 0.9300 ?
C2 H2B . 0.9300 ?
C3 C4 . 1.401(9) ?
C3 H3A . 0.9300 ?
C3 H3B . 0.9300 ?
C4 H4A . 0.9300 ?
C4 H4B . 0.9300 ?
C11 C13 . 1.517(7) ?
C11 C12 . 1.522(7) ?
C11 H11A . 0.9800 ?
C12 H12A . 0.9600 ?
C12 H12B . 0.9600 ?
C12 H12C . 0.9600 ?
C13 H13A . 0.9600 ?
C13 H13B . 0.9600 ?
C13 H13C . 0.9600 ?
C14 C16 . 1.524(7) ?
C14 C15 . 1.529(7) ?
C14 H14A . 0.9800 ?
C15 H15A . 0.9600 ?
C15 H15B . 0.9600 ?
C15 H15C . 0.9600 ?
C16 H16A . 0.9600 ?
C16 H16B . 0.9600 ?
C16 H16C . 0.9600 ?
C21 C22 . 1.521(7) ?
C21 C23 . 1.530(7) ?
C21 H21A . 0.9800 ?
C22 H22A . 0.9600 ?
C22 H22B . 0.9600 ?
C22 H22C . 0.9600 ?
C23 H23A . 0.9600 ?
C23 H23B . 0.9600 ?
C23 H23C . 0.9600 ?
C24 C26 . 1.518(7) ?
C24 C25 . 1.519(8) ?
C24 H24A . 0.9800 ?
C25 H25A . 0.9600 ?
C25 H25B . 0.9600 ?
C25 H25C . 0.9600 ?
C26 H26A . 0.9600 ?
C26 H26B . 0.9600 ?
C26 H26C . 0.9600 ?

loop_
_geom_torsion_atom_site_label_1
_geom_torsion_atom_site_label_2
_geom_torsion_atom_site_label_3
_geom_torsion_atom_site_label_4
_geom_torsion_site_symmetry_1
_geom_torsion_site_symmetry_2
_geom_torsion_site_symmetry_3
_geom_torsion_site_symmetry_4
_geom_torsion
_geom_torsion_publ_flag
C3 Ir1 Se1 P1 . . . . 131.1(2) ?
C2 Ir1 Se1 P1 . . . . -126.0(4) ?
C4 Ir1 Se1 P1 . . . . 169.5(2) ?
C1 Ir1 Se1 P1 . . . . 72.3(6) ?
Se2 Ir1 Se1 P1 . . . . -24.11(4) ?
C3 Ir1 Se2 P2 . . . . -121.0(4) ?
C2 Ir1 Se2 P2 . . . . 136.9(2) ?
C4 Ir1 Se2 P2 . . . . 77.5(7) ?
C1 Ir1 Se2 P2 . . . . 175.02(19) ?
Se1 Ir1 Se2 P2 . . . . -19.84(4) ?
Ir1 Se1 P1 N1 . . . . 59.94(15) ?
Ir1 Se1 P1 C11 . . . . 179.16(16) ?
Ir1 Se1 P1 C14 . . . . -64.58(17) ?
Ir1 Se2 P2 N1 . . . . 56.66(15) ?
Ir1 Se2 P2 C21 . . . . 175.99(16) ?
Ir1 Se2 P2 C24 . . . . -67.67(17) ?
C11 P1 N1 P2 . . . . -148.8(3) ?
C14 P1 N1 P2 . . . . 90.1(3) ?
Se1 P1 N1 P2 . . . . -31.6(3) ?
C21 P2 N1 P1 . . . . -147.9(3) ?
C24 P2 N1 P1 . . . . 90.8(3) ?
Se2 P2 N1 P1 . . . . -30.7(3) ?
C3 Ir1 C1 C2 . . . . 109.3(4) ?
C4 Ir1 C1 C2 . . . . 73.1(4) ?
Se2 Ir1 C1 C2 . . . . -93.2(3) ?
Se1 Ir1 C1 C2 . . . . 168.2(5) ?
C3 Ir1 C2 C1 . . . . -72.2(4) ?
C4 Ir1 C2 C1 . . . . -108.8(4) ?
Se2 Ir1 C2 C1 . . . . 82.9(3) ?
Se1 Ir1 C2 C1 . . . . -172.5(3) ?
C2 Ir1 C3 C4 . . . . -73.7(4) ?
C1 Ir1 C3 C4 . . . . -109.8(4) ?
Se2 Ir1 C3 C4 . . . . -173.1(3) ?
Se1 Ir1 C3 C4 . . . . 82.9(4) ?
C2 Ir1 C4 C3 . . . . 108.1(4) ?
C1 Ir1 C4 C3 . . . . 71.8(4) ?
Se2 Ir1 C4 C3 . . . . 167.4(6) ?
Se1 Ir1 C4 C3 . . . . -93.3(4) ?
N1 P1 C11 C13 . . . . -57.8(5) ?
C14 P1 C11 C13 . . . . 63.9(5) ?
Se1 P1 C11 C13 . . . . 177.1(4) ?
N1 P1 C11 C12 . . . . 66.7(4) ?
C14 P1 C11 C12 . . . . -171.6(3) ?
Se1 P1 C11 C12 . . . . -58.3(4) ?
N1 P1 C14 C16 . . . . 168.3(4) ?
C11 P1 C14 C16 . . . . 48.5(5) ?
Se1 P1 C14 C16 . . . . -63.7(5) ?
N1 P1 C14 C15 . . . . 39.8(5) ?
C11 P1 C14 C15 . . . . -80.0(5) ?
Se1 P1 C14 C15 . . . . 167.8(4) ?
N1 P2 C21 C22 . . . . 69.1(4) ?
C24 P2 C21 C22 . . . . -169.0(4) ?
Se2 P2 C21 C22 . . . . -55.9(4) ?
N1 P2 C21 C23 . . . . -55.5(5) ?
C24 P2 C21 C23 . . . . 66.4(5) ?
Se2 P2 C21 C23 . . . . 179.4(4) ?
N1 P2 C24 C26 . . . . 168.1(5) ?
C21 P2 C24 C26 . . . . 48.1(5) ?
Se2 P2 C24 C26 . . . . -64.1(5) ?
N1 P2 C24 C25 . . . . 39.9(5) ?
C21 P2 C24 C25 . . . . -80.2(5) ?
Se2 P2 C24 C25 . . . . 167.7(4) ?
